data_2209771
loop_
_publ_author_name
'Zhou, Rui'
'Ng, Seik Weng'

_publ_section_title
<i>catena</i>-Poly[[(di-2-pyridylamine-\k^2^<i>N</i>,<i>N</i>')copper(I)]-\m-isothiocyanato-\k^2^<i>S</i>:<i>S</i>]
_journal_coeditor_code BT2142
_journal_issue 8
_journal_name_full 'Acta Crystallographica Section E'
_journal_page_first m1873
_journal_page_last m1874
_journal_paper_doi 10.1107/S1600536806027309
_journal_volume 62
_journal_year 2006
_chemical_formula_iupac '[Cu (N C S) (C10 H9 N3)]'
_chemical_formula_moiety 'C11 H9 Cu N4 S'
_chemical_formula_sum 'C11 H9 Cu N4 S'
_chemical_formula_weight 292.82
_chemical_name_systematic
;
catena-Poly[[(di-2-pyridylamine-\k^2^N,N')copper(I)]-\m-isothiocyanato-
\k^2^S:S]
;
_space_group_IT_number 29
_symmetry_cell_setting orthorhombic
_symmetry_space_group_name_Hall 'P 2c -2ac'
_symmetry_space_group_name_H-M 'P c a 21'
_atom_sites_solution_hydrogens geom
_atom_sites_solution_primary direct
_atom_sites_solution_secondary difmap
_audit_creation_method SHELXL-97
_cell_angle_alpha 90.00
_cell_angle_beta 90.00
_cell_angle_gamma 90.00
_cell_formula_units_Z 4
_cell_length_a 17.4320(10)
_cell_length_b 3.8123(3)
_cell_length_c 16.7340(10)
_cell_measurement_reflns_used 2006
_cell_measurement_temperature 295(2)
_cell_measurement_theta_max 24.2
_cell_measurement_theta_min 2.4
_cell_volume 1112.07(13)
_computing_cell_refinement 'SAINT (Bruker, 2003)'
_computing_data_collection 'SMART (Bruker, 2003)'
_computing_data_reduction SAINT
_computing_molecular_graphics 'ORTEPII (Johnson, 1976)'
_computing_publication_material SHELXL97
_computing_structure_refinement 'SHELXL97 (Sheldrick, 1997)'
_computing_structure_solution 'SHELXS97 (Sheldrick, 1997)'
_diffrn_ambient_temperature 295(2)
_diffrn_measured_fraction_theta_full 1.00
_diffrn_measured_fraction_theta_max 1.00
_diffrn_measurement_device_type 'Bruker APEX area-detector'
_diffrn_measurement_method '\f and \w'
_diffrn_radiation_monochromator graphite
_diffrn_radiation_source 'fine-focus sealed tube'
_diffrn_radiation_type MoK\a
_diffrn_radiation_wavelength 0.71073
_diffrn_reflns_av_R_equivalents 0.0242
_diffrn_reflns_av_sigmaI/netI 0.0300
_diffrn_reflns_limit_h_max 22
_diffrn_reflns_limit_h_min -19
_diffrn_reflns_limit_k_max 4
_diffrn_reflns_limit_k_min -4
_diffrn_reflns_limit_l_max 21
_diffrn_reflns_limit_l_min -21
_diffrn_reflns_number 6277
_diffrn_reflns_theta_full 27.5
_diffrn_reflns_theta_max 27.49
_diffrn_reflns_theta_min 2.34
_diffrn_standards_decay_% 0
_diffrn_standards_interval_count 0
_diffrn_standards_interval_time 0
_diffrn_standards_number 0
_exptl_absorpt_coefficient_mu 2.130
_exptl_absorpt_correction_T_max 0.865
_exptl_absorpt_correction_T_min 0.570
_exptl_absorpt_correction_type multi-scan
_exptl_absorpt_process_details '(SADABS; Sheldrick, 1996)'
_exptl_crystal_colour Colourless
_exptl_crystal_density_diffrn 1.749
_exptl_crystal_density_method 'not measured'
_exptl_crystal_description Column
_exptl_crystal_F_000 592
_exptl_crystal_size_max 0.15
_exptl_crystal_size_mid 0.10
_exptl_crystal_size_min 0.07
_refine_diff_density_max 0.58
_refine_diff_density_min -0.32
_refine_ls_abs_structure_details 'Flack (1983), 1164 Friedel pairs'
_refine_ls_abs_structure_Flack 0.04(2)
_refine_ls_extinction_method none
_refine_ls_goodness_of_fit_ref 1.081
_refine_ls_hydrogen_treatment constr
_refine_ls_matrix_type full
_refine_ls_number_parameters 154
_refine_ls_number_reflns 2467
_refine_ls_number_restraints 1
_refine_ls_restrained_S_all 1.081
_refine_ls_R_factor_all 0.0431
_refine_ls_R_factor_gt 0.0399
_refine_ls_shift/su_max 0.001
_refine_ls_shift/su_mean 0.000
_refine_ls_structure_factor_coef Fsqd
_refine_ls_weighting_details 'calc w=1/[\s^2^(Fo^2^)+(0.0649P)^2^] where P=(Fo^2^+2Fc^2^)/3'
_refine_ls_weighting_scheme calc
_refine_ls_wR_factor_gt 0.1026
_refine_ls_wR_factor_ref 0.1050
_reflns_number_gt 2299
_reflns_number_total 2467
_reflns_threshold_expression I>2\s(I)
_cod_data_source_file bt2142.cif
_cod_data_source_block I
_cod_original_cell_volume 1112.1(2)
_cod_database_code 2209771
_cod_database_fobs_code 2209771

loop_
_symmetry_equiv_pos_as_xyz
'x, y, z'
'-x, -y, z+1/2'
'-x+1/2, y, z+1/2'
'x+1/2, -y, z'

loop_
_atom_site_type_symbol
_atom_site_label
_atom_site_fract_x
_atom_site_fract_y
_atom_site_fract_z
_atom_site_U_iso_or_equiv
_atom_site_adp_type
_atom_site_calc_flag
_atom_site_refinement_flags
_atom_site_occupancy
Cu Cu1 0.12416(2) 0.4233(2) 0.50000(4) 0.0469(2) Uani d . 1
S S1 0.17001(5) 0.8884(2) 0.43013(5) 0.0334(2) Uani d . 1
N N1 0.1504(2) 0.3860(9) 0.6170(2) 0.0340(10) Uani d . 1
N N2 0.0252(2) 0.1930(10) 0.6528(2) 0.0390(10) Uani d . 1
N N3 0.0109(2) 0.3206(9) 0.5154(2) 0.0330(10) Uani d . 1
N N4 0.0737(2) 0.9270(10) 0.2955(2) 0.0550(10) Uani d . 1
C C1 0.2215(2) 0.4670(10) 0.6413(3) 0.0390(10) Uani d . 1
C C2 0.2465(2) 0.4370(10) 0.7187(3) 0.0430(10) Uani d . 1
C C3 0.1946(3) 0.3280(10) 0.7746(3) 0.0460(10) Uani d . 1
C C4 0.1211(2) 0.2490(10) 0.7528(2) 0.0410(10) Uani d . 1
C C5 0.0997(2) 0.2810(10) 0.6727(2) 0.0310(10) Uani d . 1
C C6 -0.0173(2) 0.1950(10) 0.5836(2) 0.0320(10) Uani d . 1
C C7 -0.0922(2) 0.0590(10) 0.5885(2) 0.0360(10) Uani d . 1
C C8 -0.1366(2) 0.0570(10) 0.5213(3) 0.0410(10) Uani d . 1
C C9 -0.1088(2) 0.1960(10) 0.4506(2) 0.0400(10) Uani d . 1
C C10 -0.0347(2) 0.3200(10) 0.4509(2) 0.0380(10) Uani d . 1
C C11 0.1124(2) 0.9080(10) 0.3506(2) 0.0340(10) Uani d . 1
H H2n -0.0007 0.1194 0.6932 0.047 Uiso calc R 1
H H1 0.2561 0.5482 0.6032 0.046 Uiso calc R 1
H H2 0.2969 0.4886 0.7326 0.052 Uiso calc R 1
H H3 0.2094 0.3080 0.8278 0.056 Uiso calc R 1
H H4 0.0858 0.1753 0.7909 0.050 Uiso calc R 1
H H7 -0.1110 -0.0289 0.6366 0.044 Uiso calc R 1
H H8 -0.1857 -0.0368 0.5231 0.049 Uiso calc R 1
H H9 -0.1389 0.2043 0.4047 0.048 Uiso calc R 1
H H10 -0.0151 0.4101 0.4034 0.046 Uiso calc R 1

loop_
_atom_site_aniso_label
_atom_site_aniso_U_11
_atom_site_aniso_U_22
_atom_site_aniso_U_33
_atom_site_aniso_U_12
_atom_site_aniso_U_13
_atom_site_aniso_U_23
Cu1 0.0364(3) 0.0753(4) 0.0288(3) -0.0137(2) 0.0010(2) 0.0085(3)
S1 0.0313(4) 0.0383(5) 0.0306(4) -0.0028(3) -0.0021(4) 0.0024(4)
N1 0.036(2) 0.039(2) 0.027(2) -0.0060(10) 0.0010(10) 0.0030(10)
N2 0.034(2) 0.059(2) 0.025(2) -0.007(2) 0.0080(10) 0.0070(10)
N3 0.0260(10) 0.043(2) 0.030(2) 0.0020(10) 0.0010(10) 0.0020(10)
N4 0.055(2) 0.075(3) 0.035(2) -0.004(2) -0.008(2) -0.005(2)
C1 0.033(2) 0.045(2) 0.038(2) -0.006(2) 0.004(2) -0.003(2)
C2 0.032(2) 0.050(3) 0.048(2) 0.000(2) -0.009(2) -0.009(2)
C3 0.049(2) 0.058(3) 0.032(2) 0.008(2) -0.006(2) 0.003(2)
C4 0.041(2) 0.053(3) 0.030(2) 0.004(2) 0.002(2) 0.006(2)
C5 0.028(2) 0.036(2) 0.029(2) 0.005(2) 0.0030(10) 0.000(2)
C6 0.028(2) 0.037(2) 0.031(2) 0.001(2) 0.0020(10) -0.001(2)
C7 0.030(2) 0.043(2) 0.036(2) -0.006(2) 0.006(2) 0.001(2)
C8 0.029(2) 0.044(2) 0.049(3) -0.002(2) 0.002(2) -0.008(2)
C9 0.036(2) 0.050(2) 0.034(2) 0.005(2) -0.007(2) -0.004(2)
C10 0.039(2) 0.048(2) 0.029(2) 0.006(2) 0.005(2) 0.000(2)
C11 0.033(2) 0.041(2) 0.027(2) -0.004(2) 0.004(2) -0.005(2)

loop_
_atom_type_symbol
_atom_type_description
_atom_type_scat_dispersion_real
_atom_type_scat_dispersion_imag
_atom_type_scat_source
C C 0.0033 0.0016 'International Tables Vol C Tables 4.2.6.8 and 6.1.1.4'
H H 0.0000 0.0000 'International Tables Vol C Tables 4.2.6.8 and 6.1.1.4'
N N 0.0061 0.0033 'International Tables Vol C Tables 4.2.6.8 and 6.1.1.4'
S S 0.1246 0.1234 'International Tables Vol C Tables 4.2.6.8 and 6.1.1.4'
Cu Cu 0.3201 1.2651 'International Tables Vol C Tables 4.2.6.8 and 6.1.1.4'

loop_
_geom_angle_atom_site_label_1
_geom_angle_atom_site_label_2
_geom_angle_atom_site_label_3
_geom_angle_site_symmetry_3
_geom_angle
_geom_angle_publ_flag
N1 Cu1 N3 . 94.80(10) yes
N1 Cu1 S1 . 118.40(10) yes
N1 Cu1 S1 1_545 109.10(10) yes
N3 Cu1 S1 . 124.00(10) yes
N3 Cu1 S1 1_545 102.40(10) yes
S1 Cu1 S1 1_545 106.60(10) yes
C11 S1 Cu1 . 103.50(10) no
C11 S1 Cu1 1_565 98.40(10) no
Cu1 S1 Cu1 1_565 106.60(10) no
C1 N1 C5 . 117.8(3) no
C1 N1 Cu1 . 119.2(3) no
C5 N1 Cu1 . 123.0(3) no
C6 N2 C5 . 135.1(3) no
C6 N3 C10 . 118.1(3) no
C6 N3 Cu1 . 122.5(2) no
C10 N3 Cu1 . 118.4(2) no
N1 C1 C2 . 124.1(4) no
C3 C2 C1 . 117.6(4) no
C2 C3 C4 . 120.3(4) no
C3 C4 C5 . 119.3(4) no
N1 C5 N2 . 121.5(3) no
N1 C5 C4 . 121.0(3) no
N2 C5 C4 . 117.5(3) no
N3 C6 N2 . 121.7(3) no
N3 C6 C7 . 121.7(3) no
N2 C6 C7 . 116.6(3) no
C8 C7 C6 . 118.6(4) no
C7 C8 C9 . 120.3(4) no
C10 C9 C8 . 117.2(4) no
N3 C10 C9 . 124.1(4) no
N4 C11 S1 . 178.6(4) no
C6 N2 H2n . 112.5 no
C5 N2 H2n . 112.5 no
N1 C1 H1 . 118.0 no
C2 C1 H1 . 118.0 no
C3 C2 H2 . 121.2 no
C1 C2 H2 . 121.2 no
C2 C3 H3 . 119.8 no
C4 C3 H3 . 119.8 no
C3 C4 H4 . 120.4 no
C5 C4 H4 . 120.4 no
C8 C7 H7 . 120.7 no
C6 C7 H7 . 120.7 no
C7 C8 H8 . 119.8 no
C9 C8 H8 . 119.8 no
C10 C9 H9 . 121.4 no
C8 C9 H9 . 121.4 no
N3 C10 H10 . 118.0 no
C9 C10 H10 . 118.0 no

loop_
_geom_bond_atom_site_label_1
_geom_bond_atom_site_label_2
_geom_bond_site_symmetry_2
_geom_bond_distance
_geom_bond_publ_flag
Cu1 N1 . 2.015(3) yes
Cu1 N3 . 2.029(3) yes
Cu1 S1 . 2.2690(10) yes
Cu1 S1 1_545 2.4830(10) yes
S1 C11 . 1.669(4) no
N1 C1 . 1.342(5) no
N1 C5 . 1.346(5) no
N2 C6 . 1.375(5) no
N2 C5 . 1.382(5) no
N3 C6 . 1.332(5) no
N3 C10 . 1.340(5) no
N4 C11 . 1.144(6) no
C1 C2 . 1.372(6) no
C2 C3 . 1.365(6) no
C3 C4 . 1.366(6) no
C4 C5 . 1.397(5) no
C6 C7 . 1.407(5) no
C7 C8 . 1.365(6) no
C8 C9 . 1.384(6) no
C9 C10 . 1.375(6) no
N2 H2n . 0.86 no
C1 H1 . 0.93 no
C2 H2 . 0.93 no
C3 H3 . 0.93 no
C4 H4 . 0.93 no
C7 H7 . 0.93 no
C8 H8 . 0.93 no
C9 H9 . 0.93 no
C10 H10 . 0.93 no

loop_
_geom_hbond_atom_site_label_D
_geom_hbond_atom_site_label_H
_geom_hbond_atom_site_label_A
_geom_hbond_site_symmetry_A
_geom_hbond_distance_DH
_geom_hbond_distance_HA
_geom_hbond_distance_DA
_geom_hbond_angle_DHA
_geom_hbond_publ_flag
N2 H2N N4 2_565 0.86 2.14 2.981(5) 166 yes

loop_
_geom_torsion_atom_site_label_1
_geom_torsion_atom_site_label_2
_geom_torsion_atom_site_label_3
_geom_torsion_atom_site_label_4
_geom_torsion_site_symmetry_1
_geom_torsion_site_symmetry_4
_geom_torsion
_geom_torsion_publ_flag
N1 Cu1 S1 C11 . . -159.9(2) no
N3 Cu1 S1 C11 . . -41.2(2) no
S1 Cu1 S1 C11 1_545 . 76.9(2) no
N1 Cu1 S1 Cu1 . 1_565 -56.70(10) no
N3 Cu1 S1 Cu1 . 1_565 61.90(10) no
S1 Cu1 S1 Cu1 1_545 1_565 180.0 no
N3 Cu1 N1 C1 . . -173.9(3) no
S1 Cu1 N1 C1 . . -40.8(4) no
S1 Cu1 N1 C1 1_545 . 81.2(3) no
N3 Cu1 N1 C5 . . 6.5(3) no
S1 Cu1 N1 C5 . . 139.6(3) no
S1 Cu1 N1 C5 1_545 . -98.3(3) no
N1 Cu1 N3 C6 . . -13.0(3) no
S1 Cu1 N3 C6 . . -142.2(3) no
S1 Cu1 N3 C6 1_545 . 97.8(3) no
N1 Cu1 N3 C10 . . 179.0(3) no
S1 Cu1 N3 C10 . . 49.8(3) no
S1 Cu1 N3 C10 1_545 . -70.2(3) no
C5 N1 C1 C2 . . 2.4(6) no
Cu1 N1 C1 C2 . . -177.2(4) no
N1 C1 C2 C3 . . -2.1(7) no
C1 C2 C3 C4 . . 0.8(7) no
C2 C3 C4 C5 . . 0.0(7) no
C1 N1 C5 N2 . . 180.0(4) no
Cu1 N1 C5 N2 . . -0.4(5) no
C1 N1 C5 C4 . . -1.5(6) no
Cu1 N1 C5 C4 . . 178.1(3) no
C6 N2 C5 N1 . . -3.1(7) no
C6 N2 C5 C4 . . 178.3(5) no
C3 C4 C5 N1 . . 0.3(7) no
C3 C4 C5 N2 . . 178.9(4) no
C10 N3 C6 N2 . . -178.6(4) no
Cu1 N3 C6 N2 . . 13.4(5) no
C10 N3 C6 C7 . . 1.2(6) no
Cu1 N3 C6 C7 . . -166.9(3) no
C5 N2 C6 N3 . . -4.3(7) no
C5 N2 C6 C7 . . 175.9(4) no
N3 C6 C7 C8 . . -0.2(6) no
N2 C6 C7 C8 . . 179.6(4) no
C6 C7 C8 C9 . . -1.6(6) no
C7 C8 C9 C10 . . 2.2(7) no
C6 N3 C10 C9 . . -0.5(6) no
Cu1 N3 C10 C9 . . 168.0(3) no
C8 C9 C10 N3 . . -1.2(7) no
